data_4112418
loop_
_publ_author_name
'Raissa M. Trend'
'Brian M. Stoltz'

_publ_contact_author
;       Michael W. Day
        Beckman Institute
        California Institute of Technology
        Pasadena, CA  91125
        USA
;
_publ_contact_author_email mikeday@caltech.edu
_publ_contact_author_fax '(818) 449 4159'
_publ_contact_author_phone '(818) 395 2734'
_publ_section_title
;
 An Experimentally Derived Model for Stereoselectivity in the Aerobic
 Oxidative Kinetic Resolution of Secondary Alcohols by (Sparteine)PdCl2
;
_journal_name_full 'Journal of the American Chemical Society'
_journal_page_first 4482
_journal_page_last 4483
_journal_paper_doi 10.1021/ja039551q
_journal_volume 126
_journal_year 2004
_chemical_formula_sum 'C15 H26 Cl2 N2 Pd'
_chemical_formula_weight 411.68
_chemical_name_systematic
; 
 ? 
;
_space_group_IT_number 19
_symmetry_cell_setting orthorhombic
_symmetry_space_group_name_Hall 'P 2ac 2ab'
_symmetry_space_group_name_H-M 'P 21 21 21'
_atom_sites_solution_hydrogens geom
_atom_sites_solution_primary direct
_atom_sites_solution_secondary difmap
_audit_creation_method SHELXL-97
_cell_angle_alpha 90.00
_cell_angle_beta 90.00
_cell_angle_gamma 90.00
_cell_formula_units_Z 4
_cell_length_a 9.2815(3)
_cell_length_b 11.4873(4)
_cell_length_c 15.1073(5)
_cell_measurement_reflns_used 24049
_cell_measurement_temperature 100(2)
_cell_measurement_theta_max 44.96
_cell_measurement_theta_min 2.22
_cell_volume 1610.73(9)
_computing_cell_refinement 'Bruker SAINT v6.45'
_computing_data_collection 'Bruker SMART v5.054'
_computing_data_reduction 'Bruker SAINT v6.45'
_computing_molecular_graphics 'Bruker SHELXTL'
_computing_publication_material 'Bruker SHELXTL'
_computing_structure_refinement 'SHELXL-97 (Sheldrick, 1997)'
_computing_structure_solution 'SHELXS-97 (Sheldrick, 1990)'
_diffrn_ambient_temperature 100(2)
_diffrn_measured_fraction_theta_full 0.944
_diffrn_measured_fraction_theta_max 0.944
_diffrn_measurement_device_type 'Bruker SMART 1000'
_diffrn_measurement_method '\w scans at 7 \f settings'
_diffrn_radiation_monochromator graphite
_diffrn_radiation_source 'normal-focus sealed tube'
_diffrn_radiation_type MoK\a
_diffrn_radiation_wavelength 0.71073
_diffrn_reflns_av_R_equivalents 0.0673
_diffrn_reflns_av_sigmaI/netI 0.0629
_diffrn_reflns_limit_h_max 16
_diffrn_reflns_limit_h_min -17
_diffrn_reflns_limit_k_max 20
_diffrn_reflns_limit_k_min -22
_diffrn_reflns_limit_l_max 29
_diffrn_reflns_limit_l_min -28
_diffrn_reflns_number 44470
_diffrn_reflns_theta_full 44.97
_diffrn_reflns_theta_max 44.97
_diffrn_reflns_theta_min 2.23
_exptl_absorpt_coefficient_mu 1.476
_exptl_absorpt_correction_T_max 0.7372
_exptl_absorpt_correction_T_min 0.5968
_exptl_absorpt_correction_type none
_exptl_crystal_colour Maroon
_exptl_crystal_density_diffrn 1.698
_exptl_crystal_description Fragment
_exptl_crystal_F_000 840
_exptl_crystal_size_max 0.39
_exptl_crystal_size_mid 0.24
_exptl_crystal_size_min 0.22
_refine_diff_density_max 1.557
_refine_diff_density_min -1.497
_refine_diff_density_rms 0.139
_refine_ls_abs_structure_details 'Flack H D (1983), Acta Cryst. A39, 876-881'
_refine_ls_abs_structure_Flack -0.042(13)
_refine_ls_extinction_method none
_refine_ls_goodness_of_fit_ref 1.139
_refine_ls_hydrogen_treatment mixed
_refine_ls_matrix_type full
_refine_ls_number_parameters 285
_refine_ls_number_reflns 11830
_refine_ls_number_restraints 0
_refine_ls_restrained_S_all 1.139
_refine_ls_R_factor_all 0.0452
_refine_ls_R_factor_gt 0.0317
_refine_ls_shift/su_max 0.004
_refine_ls_shift/su_mean 0.000
_refine_ls_structure_factor_coef Fsqd
_refine_ls_weighting_details 'calc w=1/[\s^2^(Fo^2^)+(0.0000P)^2^+0.0000P] where P=(Fo^2^+2Fc^2^)/3'
_refine_ls_weighting_scheme calc
_refine_ls_wR_factor_gt 0.0525
_refine_ls_wR_factor_ref 0.0542
_reflns_number_gt 9732
_reflns_number_total 11830
_reflns_threshold_expression >2sigma(I)
_cod_data_source_file ja039551qsi20031111_080814.cif
_cod_data_source_block rmt08
_cod_database_code 4112418

loop_
_symmetry_equiv_pos_as_xyz
'x, y, z'
'-x+1/2, -y, z+1/2'
'-x, y+1/2, -z+1/2'
'x+1/2, -y+1/2, -z'

loop_
_atom_site_label
_atom_site_type_symbol
_atom_site_fract_x
_atom_site_fract_y
_atom_site_fract_z
_atom_site_U_iso_or_equiv
_atom_site_adp_type
_atom_site_occupancy
_atom_site_symmetry_multiplicity
_atom_site_calc_flag
Pd Pd 0.807355(11) 0.958095(8) 0.989923(6) 0.00925(2) Uani 1 1 d
Cl1 Cl 0.59135(4) 1.02257(4) 1.05092(2) 0.02492(10) Uani 1 1 d
Cl2 Cl 0.82253(5) 0.83520(3) 1.11093(2) 0.01728(7) Uani 1 1 d
N1 N 0.77120(12) 1.03490(11) 0.86508(7) 0.0103(2) Uani 1 1 d
N2 N 1.02754(13) 0.94251(11) 0.95270(7) 0.0108(2) Uani 1 1 d
C1 C 0.61551(16) 1.06523(15) 0.84683(10) 0.0158(3) Uani 1 1 d
C2 C 0.51710(17) 0.95932(18) 0.84100(10) 0.0202(3) Uani 1 1 d
C3 C 0.57084(18) 0.86868(16) 0.77566(11) 0.0199(3) Uani 1 1 d
C4 C 0.72877(18) 0.84209(14) 0.79420(10) 0.0164(3) Uani 1 1 d
C5 C 0.81647(15) 0.95399(13) 0.79086(7) 0.0110(2) Uani 1 1 d
C6 C 0.97990(16) 0.93452(14) 0.78876(9) 0.0144(3) Uani 1 1 d
C7 C 1.04124(18) 0.87300(14) 0.86909(10) 0.0152(3) Uani 1 1 d
C8 C 1.12395(17) 0.88514(13) 1.02015(10) 0.0155(3) Uani 1 1 d
C9 C 1.14214(17) 0.95313(15) 1.10582(10) 0.0170(3) Uani 1 1 d
C10 C 1.18511(18) 1.07919(13) 1.09069(9) 0.0153(2) Uani 1 1 d
C11 C 1.08428(17) 1.13430(13) 1.02298(9) 0.0135(3) Uani 1 1 d
C12 C 1.08682(16) 1.06392(12) 0.93762(9) 0.0122(3) Uani 1 1 d
C13 C 1.01858(17) 1.12383(14) 0.85750(10) 0.0146(3) Uani 1 1 d
C14 C 0.85656(17) 1.14497(13) 0.86180(10) 0.0140(3) Uani 1 1 d
C15 C 1.05326(17) 1.05184(16) 0.77526(9) 0.0177(3) Uani 1 1 d
H1A H 0.6125(18) 1.1041(15) 0.7962(12) 0.008(4) Uiso 1 1 d
H1B H 0.5881(19) 1.1156(16) 0.8888(12) 0.011(4) Uiso 1 1 d
H2A H 0.501(2) 0.9255(17) 0.8965(13) 0.019(5) Uiso 1 1 d
H2B H 0.424(3) 0.982(2) 0.8218(15) 0.041(7) Uiso 1 1 d
H3A H 0.563(2) 0.8972(17) 0.7163(14) 0.021(5) Uiso 1 1 d
H3B H 0.516(2) 0.7969(18) 0.7759(13) 0.024(6) Uiso 1 1 d
H4A H 0.743(2) 0.807(2) 0.8417(16) 0.036(6) Uiso 1 1 d
H4B H 0.771(2) 0.7889(16) 0.7526(12) 0.017(5) Uiso 1 1 d
H5 H 0.7923(16) 0.9932(14) 0.7342(9) 0.001(3) Uiso 1 1 d
H6 H 1.0032(19) 0.8877(15) 0.7388(11) 0.005(4) Uiso 1 1 d
H7A H 0.9934(19) 0.8034(15) 0.8808(11) 0.005(4) Uiso 1 1 d
H7B H 1.138(2) 0.8605(17) 0.8610(12) 0.012(5) Uiso 1 1 d
H8A H 1.2193(17) 0.8821(13) 0.9967(12) 0.008(4) Uiso 1 1 d
H8B H 1.085(2) 0.8096(16) 1.0326(11) 0.011(4) Uiso 1 1 d
H9A H 1.057(2) 0.9404(15) 1.1344(12) 0.010(4) Uiso 1 1 d
H9B H 1.216(2) 0.9152(18) 1.1427(14) 0.026(5) Uiso 1 1 d
H10A H 1.275(2) 1.0858(18) 1.0694(13) 0.024(5) Uiso 1 1 d
H10B H 1.183(2) 1.1254(16) 1.1435(13) 0.019(5) Uiso 1 1 d
H11A H 0.985(2) 1.1406(17) 1.0455(12) 0.016(5) Uiso 1 1 d
H11B H 1.1154(17) 1.2089(14) 1.0097(12) 0.007(4) Uiso 1 1 d
H12 H 1.193(2) 1.0520(16) 0.9273(12) 0.020(5) Uiso 1 1 d
H13 H 1.0570(19) 1.2003(16) 0.8563(12) 0.009(4) Uiso 1 1 d
H14A H 0.822(2) 1.1979(16) 0.9101(12) 0.015(4) Uiso 1 1 d
H14B H 0.816(2) 1.1883(16) 0.8072(12) 0.015(4) Uiso 1 1 d
H15A H 1.018(2) 1.0886(16) 0.7263(12) 0.011(4) Uiso 1 1 d
H15B H 1.159(2) 1.038(2) 0.7697(13) 0.026(5) Uiso 1 1 d

loop_
_atom_site_aniso_label
_atom_site_aniso_U_11
_atom_site_aniso_U_22
_atom_site_aniso_U_33
_atom_site_aniso_U_23
_atom_site_aniso_U_13
_atom_site_aniso_U_12
Pd 0.01059(4) 0.01118(4) 0.00600(3) 0.00111(3) 0.00025(3) -0.00072(4)
Cl1 0.01660(17) 0.0475(3) 0.01072(15) 0.00276(15) 0.00525(12) 0.00745(17)
Cl2 0.0272(2) 0.01511(16) 0.00952(13) 0.00376(10) -0.00394(13) -0.00702(14)
N1 0.0104(5) 0.0136(5) 0.0070(4) 0.0008(4) 0.0009(3) 0.0024(4)
N2 0.0127(5) 0.0104(6) 0.0092(5) -0.0018(3) -0.0016(4) 0.0016(4)
C1 0.0121(7) 0.0251(9) 0.0102(6) 0.0011(5) 0.0000(4) 0.0073(5)
C2 0.0121(7) 0.0343(9) 0.0143(6) 0.0023(7) -0.0008(5) -0.0008(7)
C3 0.0188(8) 0.0272(9) 0.0137(7) -0.0003(6) -0.0021(5) -0.0071(7)
C4 0.0217(8) 0.0158(7) 0.0116(6) -0.0008(5) -0.0022(5) -0.0028(5)
C5 0.0130(5) 0.0131(5) 0.0070(4) -0.0011(4) 0.0002(4) 0.0024(6)
C6 0.0128(6) 0.0208(8) 0.0094(6) -0.0045(5) 0.0011(4) 0.0043(5)
C7 0.0153(7) 0.0157(7) 0.0144(6) -0.0060(5) -0.0013(5) 0.0058(5)
C8 0.0163(7) 0.0139(7) 0.0163(7) -0.0022(5) -0.0062(5) 0.0037(5)
C9 0.0199(7) 0.0152(7) 0.0159(6) -0.0009(6) -0.0070(5) 0.0002(6)
C10 0.0125(6) 0.0191(7) 0.0143(6) -0.0033(5) -0.0012(5) -0.0034(6)
C11 0.0153(6) 0.0119(6) 0.0132(6) -0.0014(5) -0.0002(5) -0.0026(5)
C12 0.0100(6) 0.0147(7) 0.0120(6) -0.0009(4) 0.0011(4) -0.0017(5)
C13 0.0161(7) 0.0164(7) 0.0115(6) 0.0024(5) 0.0011(5) -0.0044(5)
C14 0.0189(7) 0.0107(6) 0.0124(6) 0.0019(5) 0.0014(5) 0.0010(5)
C15 0.0160(7) 0.0267(8) 0.0104(6) 0.0006(6) 0.0040(5) -0.0027(6)

loop_
_atom_type_symbol
_atom_type_description
_atom_type_scat_dispersion_real
_atom_type_scat_dispersion_imag
_atom_type_scat_source
C C 0.0033 0.0016 'International Tables Vol C Tables 4.2.6.8 and 6.1.1.4'
H H 0.0000 0.0000 'International Tables Vol C Tables 4.2.6.8 and 6.1.1.4'
N N 0.0061 0.0033 'International Tables Vol C Tables 4.2.6.8 and 6.1.1.4'
Cl Cl 0.1484 0.1585 'International Tables Vol C Tables 4.2.6.8 and 6.1.1.4'
Pd Pd -0.9988 1.0072 'International Tables Vol C Tables 4.2.6.8 and 6.1.1.4'

loop_
_geom_angle_atom_site_label_1
_geom_angle_atom_site_label_2
_geom_angle_atom_site_label_3
_geom_angle
_geom_angle_publ_flag
N1 Pd N2 87.23(4) yes
N1 Pd Cl2 166.25(4) yes
N2 Pd Cl2 95.68(3) yes
N1 Pd Cl1 94.81(3) yes
N2 Pd Cl1 163.54(3) yes
Cl2 Pd Cl1 86.205(15) yes
C14 N1 C1 107.82(12) ?
C14 N1 C5 110.34(11) ?
C1 N1 C5 105.75(11) ?
C14 N1 Pd 107.43(8) ?
C1 N1 Pd 114.30(8) ?
C5 N1 Pd 111.15(8) ?
C7 N2 C8 106.63(11) ?
C7 N2 C12 109.41(11) ?
C8 N2 C12 106.75(11) ?
C7 N2 Pd 110.42(9) ?
C8 N2 Pd 115.36(9) ?
C12 N2 Pd 108.11(8) ?
N1 C1 C2 113.55(13) ?
N1 C1 H1A 107.7(11) ?
C2 C1 H1A 109.5(11) ?
N1 C1 H1B 106.9(12) ?
C2 C1 H1B 112.8(12) ?
H1A C1 H1B 106.1(16) ?
C3 C2 C1 112.83(13) ?
C3 C2 H2A 110.5(12) ?
C1 C2 H2A 111.9(12) ?
C3 C2 H2B 106.9(14) ?
C1 C2 H2B 110.0(15) ?
H2A C2 H2B 104.1(18) ?
C2 C3 C4 109.51(13) ?
C2 C3 H3A 110.5(12) ?
C4 C3 H3A 108.0(12) ?
C2 C3 H3B 114.0(13) ?
C4 C3 H3B 109.6(13) ?
H3A C3 H3B 104.9(17) ?
C5 C4 C3 109.83(13) ?
C5 C4 H4A 110.6(16) ?
C3 C4 H4A 113.9(16) ?
C5 C4 H4B 107.3(12) ?
C3 C4 H4B 113.6(12) ?
H4A C4 H4B 101.3(19) ?
N1 C5 C4 110.18(11) ?
N1 C5 C6 112.27(11) ?
C4 C5 C6 113.98(12) ?
N1 C5 H5 107.3(9) ?
C4 C5 H5 106.9(9) ?
C6 C5 H5 105.8(9) ?
C7 C6 C15 110.60(13) ?
C7 C6 C5 115.02(12) ?
C15 C6 C5 108.41(12) ?
C7 C6 H6 106.6(11) ?
C15 C6 H6 107.0(10) ?
C5 C6 H6 108.9(11) ?
N2 C7 C6 113.23(12) ?
N2 C7 H7A 104.9(11) ?
C6 C7 H7A 111.9(11) ?
N2 C7 H7B 106.2(12) ?
C6 C7 H7B 109.5(12) ?
H7A C7 H7B 110.9(16) ?
N2 C8 C9 114.61(12) ?
N2 C8 H8A 108.4(10) ?
C9 C8 H8A 103.4(10) ?
N2 C8 H8B 107.5(11) ?
C9 C8 H8B 109.8(10) ?
H8A C8 H8B 113.2(14) ?
C10 C9 C8 112.99(13) ?
C10 C9 H9A 116.9(11) ?
C8 C9 H9A 103.0(11) ?
C10 C9 H9B 108.9(12) ?
C8 C9 H9B 109.3(12) ?
H9A C9 H9B 105.2(16) ?
C9 C10 C11 109.62(12) ?
C9 C10 H10A 112.2(13) ?
C11 C10 H10A 107.2(13) ?
C9 C10 H10B 113.3(12) ?
C11 C10 H10B 108.3(12) ?
H10A C10 H10B 105.9(17) ?
C12 C11 C10 109.79(12) ?
C12 C11 H11A 110.3(11) ?
C10 C11 H11A 111.9(11) ?
C12 C11 H11B 107.6(12) ?
C10 C11 H11B 109.8(11) ?
H11A C11 H11B 107.4(15) ?
N2 C12 C11 110.83(11) ?
N2 C12 C13 112.49(12) ?
C11 C12 C13 115.15(12) ?
N2 C12 H12 104.7(11) ?
C11 C12 H12 102.6(11) ?
C13 C12 H12 110.1(10) ?
C14 C13 C15 109.20(13) ?
C14 C13 C12 116.51(12) ?
C15 C13 C12 108.23(13) ?
C14 C13 H13 102.9(11) ?
C15 C13 H13 114.0(11) ?
C12 C13 H13 106.0(11) ?
N1 C14 C13 112.95(12) ?
N1 C14 H14A 108.7(11) ?
C13 C14 H14A 116.2(11) ?
N1 C14 H14B 103.8(10) ?
C13 C14 H14B 113.9(11) ?
H14A C14 H14B 99.9(14) ?
C6 C15 C13 106.02(12) ?
C6 C15 H15A 110.8(12) ?
C13 C15 H15A 109.4(12) ?
C6 C15 H15B 108.0(13) ?
C13 C15 H15B 111.3(12) ?
H15A C15 H15B 111.2(17) ?

loop_
_geom_bond_atom_site_label_1
_geom_bond_atom_site_label_2
_geom_bond_distance
_geom_bond_publ_flag
Pd N1 2.1091(11) yes
Pd N2 2.1271(12) yes
Pd Cl2 2.3140(3) yes
Pd Cl1 2.3275(4) yes
N1 C14 1.493(2) ?
N1 C1 1.5118(18) ?
N1 C5 1.5158(17) ?
N2 C7 1.4998(18) ?
N2 C8 1.5078(18) ?
N2 C12 1.5166(19) ?
C1 C2 1.524(2) ?
C1 H1A 0.886(18) ?
C1 H1B 0.896(18) ?
C2 C3 1.519(2) ?
C2 H2A 0.94(2) ?
C2 H2B 0.95(2) ?
C3 C4 1.523(2) ?
C3 H3A 0.96(2) ?
C3 H3B 0.97(2) ?
C4 C5 1.522(2) ?
C4 H4A 0.83(2) ?
C4 H4B 0.960(18) ?
C5 C6 1.534(2) ?
C5 H5 0.993(15) ?
C6 C7 1.515(2) ?
C6 C15 1.524(2) ?
C6 H6 0.951(17) ?
C7 H7A 0.931(17) ?
C7 H7B 0.918(18) ?
C8 C9 1.521(2) ?
C8 H8A 0.954(16) ?
C8 H8B 0.960(18) ?
C9 C10 1.519(2) ?
C9 H9A 0.912(18) ?
C9 H9B 0.98(2) ?
C10 C11 1.524(2) ?
C10 H10A 0.90(2) ?
C10 H10B 0.958(19) ?
C11 C12 1.522(2) ?
C11 H11A 0.984(19) ?
C11 H11B 0.926(16) ?
C12 C13 1.530(2) ?
C12 H12 1.005(19) ?
C13 C14 1.525(2) ?
C13 C15 1.527(2) ?
C13 H13 0.948(18) ?
C14 H14A 1.002(18) ?
C14 H14B 1.035(18) ?
C15 H15A 0.914(19) ?
C15 H15B 1.00(2) ?
